data_4069724
loop_
_publ_author_name
'McBee, Jennifer L.'
'Tilley, T. Don'

_publ_section_title
;
 Synthesis and Reactivity of Iridium and Rhodium Silyl Complexes Supported
 by a Bipyridine Ligand
;
_journal_issue 17
_journal_name_full Organometallics
_journal_page_first 5072
_journal_paper_doi 10.1021/om900385a
_journal_volume 28
_journal_year 2009
_chemical_formula_moiety 'C45 H61 Cl Ir N2 P Si'
_chemical_formula_sum 'C45 H61 Cl Ir N2 P Si'
_chemical_formula_weight 916.67
_chemical_name_systematic
; 
 ? 
;
_space_group_IT_number 2
_symmetry_cell_setting triclinic
_symmetry_space_group_name_Hall '-P 1'
_symmetry_space_group_name_H-M 'P -1'
_atom_sites_solution_hydrogens geom
_atom_sites_solution_primary direct
_atom_sites_solution_secondary difmap
_audit_creation_method SHELXL-97
_cell_angle_alpha 82.509(2)
_cell_angle_beta 67.561(2)
_cell_angle_gamma 63.133(2)
_cell_formula_units_Z 2
_cell_length_a 12.8733(15)
_cell_length_b 13.0729(16)
_cell_length_c 15.3225(18)
_cell_measurement_reflns_used 5595
_cell_measurement_temperature 161(2)
_cell_measurement_theta_max 25.68
_cell_measurement_theta_min 2.208
_cell_volume 2123.4(4)
_computing_structure_refinement 'SHELXL-97 (Sheldrick, 1997)'
_computing_structure_solution 'SHELXS-97 (Sheldrick, 1990)'
_diffrn_ambient_temperature 161(2)
_diffrn_measured_fraction_theta_full 0.979
_diffrn_measured_fraction_theta_max 0.979
_diffrn_measurement_device_type 'CCD area detector'
_diffrn_measurement_method \w/q-scans
_diffrn_radiation_monochromator graphite
_diffrn_radiation_source 'fine-focus sealed tube'
_diffrn_radiation_type MoK\a
_diffrn_radiation_wavelength 0.71073
_diffrn_reflns_av_R_equivalents 0.0195
_diffrn_reflns_av_sigmaI/netI 0.0277
_diffrn_reflns_limit_h_max 16
_diffrn_reflns_limit_h_min -14
_diffrn_reflns_limit_k_max 16
_diffrn_reflns_limit_k_min -16
_diffrn_reflns_limit_l_max 18
_diffrn_reflns_limit_l_min -19
_diffrn_reflns_number 19634
_diffrn_reflns_theta_full 26.44
_diffrn_reflns_theta_max 26.44
_diffrn_reflns_theta_min 2.21
_diffrn_standards_decay_% 0
_diffrn_standards_interval_count 0
_diffrn_standards_interval_time 0
_diffrn_standards_number 0
_exptl_absorpt_coefficient_mu 3.305
_exptl_absorpt_correction_T_max 1.00
_exptl_absorpt_correction_T_min 0.826
_exptl_absorpt_correction_type multi-scan
_exptl_absorpt_process_details 'sadabs, 2004'
_exptl_crystal_colour red
_exptl_crystal_density_diffrn 1.434
_exptl_crystal_density_method 'not measured'
_exptl_crystal_description block
_exptl_crystal_F_000 936
_exptl_crystal_size_max 0.2
_exptl_crystal_size_mid 0.15
_exptl_crystal_size_min 0.1
_refine_diff_density_max 1.023
_refine_diff_density_min -0.543
_refine_diff_density_rms 0.077
_refine_ls_extinction_method none
_refine_ls_goodness_of_fit_ref 1.004
_refine_ls_hydrogen_treatment mixed
_refine_ls_matrix_type full
_refine_ls_number_parameters 464
_refine_ls_number_reflns 8562
_refine_ls_number_restraints 0
_refine_ls_restrained_S_all 1.004
_refine_ls_R_factor_all 0.0240
_refine_ls_R_factor_gt 0.0210
_refine_ls_shift/su_max 0.007
_refine_ls_shift/su_mean 0.000
_refine_ls_structure_factor_coef Fsqd
_refine_ls_weighting_details 'calc w=1/[\s^2^(Fo^2^)+(0.0328P)^2^+0.0000P] where P=(Fo^2^+2Fc^2^)/3'
_refine_ls_weighting_scheme calc
_refine_ls_wR_factor_gt 0.0501
_refine_ls_wR_factor_ref 0.0508
_reflns_number_gt 7840
_reflns_number_total 8562
_reflns_threshold_expression >2sigma(I)
_cod_data_source_file om900385a_si_003.cif
_cod_data_source_block jlm29s
_cod_depositor_comments
;
The following automatic conversions were performed:

'_symmetry_cell_setting' value 'Triclinic' changed to 'triclinic'
according to /home/saulius/struct/CIF-dictionaries/cif_core.dic
dictionary named 'cif_core.dic' version 2.4.2 from 2011-04-26.

Automatic conversion script
Id: cif_fix_values 1715 2011-07-08 13:25:40Z adriana 
;
_cod_database_code 4069724

loop_
_symmetry_equiv_pos_as_xyz
'x, y, z'
'-x, -y, -z'

loop_
_atom_site_label
_atom_site_type_symbol
_atom_site_fract_x
_atom_site_fract_y
_atom_site_fract_z
_atom_site_U_iso_or_equiv
_atom_site_adp_type
_atom_site_occupancy
_atom_site_symmetry_multiplicity
_atom_site_calc_flag
_atom_site_refinement_flags
Ir1 Ir 1.406960(8) 0.086505(8) 1.270136(6) 0.01918(4) Uani 1 1 d .
Cl1 Cl 1.57906(6) 0.06117(5) 1.31075(4) 0.02694(13) Uani 1 1 d .
P1 P 1.48409(6) -0.11884(5) 1.25846(4) 0.02206(13) Uani 1 1 d .
Si1 Si 1.38165(6) 0.27885(6) 1.24602(5) 0.02112(14) Uani 1 1 d .
N1 N 1.24592(18) 0.12455(17) 1.25154(13) 0.0206(4) Uani 1 1 d .
N2 N 1.27693(18) 0.12049(17) 1.41067(13) 0.0209(4) Uani 1 1 d .
C6 C 1.2505(2) 0.3649(2) 1.19805(17) 0.0228(5) Uani 1 1 d .
C7 C 1.5193(2) 0.2975(2) 1.15128(17) 0.0244(5) Uani 1 1 d .
C8 C 1.3414(2) 0.3658(2) 1.35563(17) 0.0265(5) Uani 1 1 d .
C9 C 1.0608(2) 0.1824(2) 1.50814(17) 0.0237(5) Uani 1 1 d .
H9A H 0.9795 0.2040 1.5126 0.028 Uiso 1 1 calc R
C10 C 1.1229(2) 0.4036(2) 1.25422(19) 0.0283(6) Uani 1 1 d .
H10A H 1.0998 0.3944 1.3190 0.034 Uiso 1 1 calc R
C11 C 1.1400(2) 0.1495(2) 1.33071(16) 0.0214(5) Uani 1 1 d .
C12 C 1.3001(2) 0.1202(2) 1.48893(17) 0.0254(5) Uani 1 1 d .
H12A H 1.3819 0.0996 1.4829 0.030 Uiso 1 1 calc R
C13 C 1.5088(2) 0.4083(2) 1.13032(18) 0.0301(6) Uani 1 1 d .
H13A H 1.4382 0.4706 1.1669 0.036 Uiso 1 1 calc R
C14 C 1.1568(2) 0.1506(2) 1.42047(17) 0.0224(5) Uani 1 1 d .
C15 C 1.2337(2) 0.1321(2) 1.16676(17) 0.0247(5) Uani 1 1 d .
H15A H 1.3038 0.1191 1.1122 0.030 Uiso 1 1 calc R
C16 C 0.9784(2) 0.2173(2) 1.68606(17) 0.0286(6) Uani 1 1 d .
C17 C 1.2780(2) 0.3813(2) 1.10169(18) 0.0276(5) Uani 1 1 d .
H17A H 1.3612 0.3560 1.0617 0.033 Uiso 1 1 calc R
C18 C 1.4259(3) -0.1612(2) 1.18162(18) 0.0288(6) Uani 1 1 d .
H18A H 1.3359 -0.1109 1.2032 0.035 Uiso 1 1 calc R
C19 C 1.0307(3) 0.4550(2) 1.2158(2) 0.0338(6) Uani 1 1 d .
H19A H 0.9473 0.4793 1.2550 0.041 Uiso 1 1 calc R
C20 C 1.2316(3) 0.3890(2) 1.43497(18) 0.0339(6) Uani 1 1 d .
H20A H 1.1774 0.3603 1.4348 0.041 Uiso 1 1 calc R
C21 C 1.0841(2) 0.1827(2) 1.58987(17) 0.0245(5) Uani 1 1 d .
C22 C 1.4993(3) -0.1860(3) 1.4369(2) 0.0382(7) Uani 1 1 d .
H22A H 1.4765 -0.2268 1.4922 0.057 Uiso 1 1 calc R
H22B H 1.4676 -0.1068 1.4547 0.057 Uiso 1 1 calc R
H22C H 1.5887 -0.2189 1.4072 0.057 Uiso 1 1 calc R
C23 C 1.0149(2) 0.1775(2) 1.23685(18) 0.0277(5) Uani 1 1 d .
C24 C 1.6272(2) 0.2076(2) 1.09480(17) 0.0270(5) Uani 1 1 d .
H24A H 1.6386 0.1325 1.1077 0.032 Uiso 1 1 calc R
C25 C 1.4436(3) -0.1951(2) 1.36778(18) 0.0296(6) Uani 1 1 d .
H25A H 1.4789 -0.2765 1.3497 0.035 Uiso 1 1 calc R
C27 C 1.7056(3) 0.3368(3) 1.00023(18) 0.0347(6) Uani 1 1 d .
H27A H 1.7668 0.3496 0.9499 0.042 Uiso 1 1 calc R
C28 C 1.1234(2) 0.1577(2) 1.15763(18) 0.0288(6) Uani 1 1 d .
H28A H 1.1203 0.1622 1.0975 0.035 Uiso 1 1 calc R
C29 C 1.2082(2) 0.1490(2) 1.57794(17) 0.0257(5) Uani 1 1 d .
H29A H 1.2292 0.1460 1.6303 0.031 Uiso 1 1 calc R
C30 C 1.7186(3) 0.2270(2) 1.01936(18) 0.0332(6) Uani 1 1 d .
H30A H 1.7888 0.1652 0.9818 0.040 Uiso 1 1 calc R
C32 C 1.6579(2) -0.1941(2) 1.21380(18) 0.0299(6) Uani 1 1 d .
H32A H 1.6805 -0.1715 1.2599 0.036 Uiso 1 1 calc R
C33 C 1.4199(3) 0.4093(3) 1.3618(2) 0.0377(7) Uani 1 1 d .
H33A H 1.4951 0.3938 1.3116 0.045 Uiso 1 1 calc R
C34 C 1.6012(3) 0.4280(2) 1.05617(19) 0.0336(6) Uani 1 1 d .
H34A H 1.5924 0.5026 1.0444 0.040 Uiso 1 1 calc R
C36 C 1.0263(2) 0.1736(2) 1.32400(17) 0.0260(5) Uani 1 1 d .
H36A H 0.9566 0.1873 1.3790 0.031 Uiso 1 1 calc R
C37 C 0.8920(3) 0.2031(3) 1.2254(2) 0.0349(6) Uani 1 1 d .
C38 C 0.9219(3) 0.1315(3) 1.7088(2) 0.0396(7) Uani 1 1 d .
H38A H 0.8918 0.1311 1.6604 0.059 Uiso 1 1 calc R
H38B H 0.8537 0.1536 1.7688 0.059 Uiso 1 1 calc R
H38C H 0.9847 0.0561 1.7115 0.059 Uiso 1 1 calc R
C39 C 1.3011(3) -0.1504(3) 1.4162(2) 0.0413(7) Uani 1 1 d .
H39A H 1.2824 -0.1911 1.4725 0.062 Uiso 1 1 calc R
H39B H 1.2682 -0.1624 1.3739 0.062 Uiso 1 1 calc R
H39C H 1.2638 -0.0699 1.4326 0.062 Uiso 1 1 calc R
C40 C 1.1857(3) 0.4340(2) 1.06302(19) 0.0338(6) Uani 1 1 d .
H40A H 1.2077 0.4447 0.9984 0.041 Uiso 1 1 calc R
C41 C 1.4381(3) -0.2836(3) 1.1865(2) 0.0443(7) Uani 1 1 d .
H41A H 1.4043 -0.2940 1.1441 0.066 Uiso 1 1 calc R
H41B H 1.3928 -0.2961 1.2498 0.066 Uiso 1 1 calc R
H41C H 1.5247 -0.3374 1.1685 0.066 Uiso 1 1 calc R
C42 C 1.4792(3) -0.1336(3) 1.07843(19) 0.0412(7) Uani 1 1 d .
H42A H 1.4469 -0.1561 1.0411 0.062 Uiso 1 1 calc R
H42B H 1.5687 -0.1748 1.0549 0.062 Uiso 1 1 calc R
H42C H 1.4552 -0.0526 1.0746 0.062 Uiso 1 1 calc R
C43 C 0.8399(3) 0.3245(3) 1.1902(3) 0.0511(8) Uani 1 1 d .
H43A H 0.8241 0.3791 1.2354 0.077 Uiso 1 1 calc R
H43B H 0.7634 0.3411 1.1824 0.077 Uiso 1 1 calc R
H43C H 0.8997 0.3292 1.1306 0.077 Uiso 1 1 calc R
C44 C 1.7246(3) -0.1551(3) 1.1196(2) 0.0432(7) Uani 1 1 d .
H44A H 1.8134 -0.1991 1.1021 0.065 Uiso 1 1 calc R
H44B H 1.7028 -0.0752 1.1259 0.065 Uiso 1 1 calc R
H44C H 1.6994 -0.1667 1.0717 0.065 Uiso 1 1 calc R
C45 C 1.0611(3) 0.4705(2) 1.1202(2) 0.0365(6) Uani 1 1 d .
H45A H 0.9990 0.5050 1.0946 0.044 Uiso 1 1 calc R
C46 C 1.7162(3) -0.3253(2) 1.2133(2) 0.0447(8) Uani 1 1 d .
H46A H 1.8057 -0.3555 1.1889 0.067 Uiso 1 1 calc R
H46B H 1.6909 -0.3538 1.1742 0.067 Uiso 1 1 calc R
H46C H 1.6885 -0.3490 1.2767 0.067 Uiso 1 1 calc R
C47 C 0.9170(3) 0.1168(3) 1.1518(2) 0.0468(8) Uani 1 1 d .
H47A H 0.9789 0.1203 1.0931 0.070 Uiso 1 1 calc R
H47B H 0.8409 0.1357 1.1424 0.070 Uiso 1 1 calc R
H47C H 0.9468 0.0407 1.1741 0.070 Uiso 1 1 calc R
C48 C 0.8765(3) 0.3378(3) 1.6833(2) 0.0478(8) Uani 1 1 d .
H48A H 0.9111 0.3921 1.6692 0.072 Uiso 1 1 calc R
H48B H 0.8091 0.3588 1.7436 0.072 Uiso 1 1 calc R
H48C H 0.8457 0.3376 1.6353 0.072 Uiso 1 1 calc R
C49 C 1.2012(3) 0.4533(3) 1.5137(2) 0.0448(8) Uani 1 1 d .
H49A H 1.1275 0.4671 1.5652 0.054 Uiso 1 1 calc R
C50 C 1.0258(3) 0.2161(3) 1.76475(18) 0.0418(7) Uani 1 1 d .
H50A H 1.0606 0.2701 1.7521 0.063 Uiso 1 1 calc R
H50B H 1.0888 0.1406 1.7667 0.063 Uiso 1 1 calc R
H50C H 0.9573 0.2370 1.8245 0.063 Uiso 1 1 calc R
C51 C 0.7927(3) 0.1973(3) 1.3185(2) 0.0454(8) Uani 1 1 d .
H51A H 0.7760 0.2513 1.3645 0.068 Uiso 1 1 calc R
H51B H 0.8226 0.1212 1.3409 0.068 Uiso 1 1 calc R
H51C H 0.7172 0.2156 1.3083 0.068 Uiso 1 1 calc R
C52 C 1.2792(4) 0.4968(3) 1.5162(2) 0.0531(9) Uani 1 1 d .
H52A H 1.2581 0.5409 1.5686 0.064 Uiso 1 1 calc R
C53 C 1.3898(4) 0.4743(3) 1.4399(2) 0.0521(9) Uani 1 1 d .
H53A H 1.4436 0.5029 1.4411 0.062 Uiso 1 1 calc R
H1 H 1.489(3) 0.075(2) 1.1636(19) 0.039(8) Uiso 1 1 d .

loop_
_atom_site_aniso_label
_atom_site_aniso_U_11
_atom_site_aniso_U_22
_atom_site_aniso_U_33
_atom_site_aniso_U_23
_atom_site_aniso_U_13
_atom_site_aniso_U_12
Ir1 0.01657(5) 0.02101(6) 0.01984(5) -0.00009(3) -0.00860(4) -0.00626(4)
Cl1 0.0215(3) 0.0314(3) 0.0310(3) -0.0002(2) -0.0139(2) -0.0102(3)
P1 0.0206(3) 0.0220(3) 0.0236(3) 0.0000(2) -0.0108(3) -0.0069(3)
Si1 0.0185(3) 0.0207(3) 0.0218(3) -0.0009(3) -0.0076(3) -0.0059(3)
N1 0.0182(10) 0.0217(10) 0.0222(10) 0.0017(8) -0.0094(8) -0.0076(8)
N2 0.0180(10) 0.0231(11) 0.0222(10) -0.0015(8) -0.0094(8) -0.0072(8)
C6 0.0232(13) 0.0161(12) 0.0264(12) -0.0018(9) -0.0090(10) -0.0058(10)
C7 0.0228(13) 0.0287(13) 0.0253(12) 0.0011(10) -0.0123(10) -0.0113(11)
C8 0.0317(14) 0.0202(12) 0.0253(12) 0.0008(10) -0.0142(11) -0.0062(11)
C9 0.0177(12) 0.0271(13) 0.0264(12) 0.0006(10) -0.0096(10) -0.0085(10)
C10 0.0254(14) 0.0261(14) 0.0279(13) -0.0004(10) -0.0097(11) -0.0065(11)
C11 0.0221(12) 0.0218(12) 0.0228(12) 0.0026(9) -0.0121(10) -0.0090(10)
C12 0.0222(13) 0.0285(13) 0.0279(13) 0.0002(10) -0.0142(10) -0.0086(11)
C13 0.0271(14) 0.0302(14) 0.0296(13) 0.0001(11) -0.0096(11) -0.0100(12)
C14 0.0181(12) 0.0240(13) 0.0252(12) 0.0002(10) -0.0102(10) -0.0071(10)
C15 0.0259(13) 0.0277(13) 0.0222(12) 0.0012(10) -0.0120(10) -0.0106(11)
C16 0.0261(14) 0.0341(15) 0.0243(13) -0.0014(11) -0.0088(11) -0.0118(12)
C17 0.0241(13) 0.0273(14) 0.0283(13) -0.0013(10) -0.0083(11) -0.0091(11)
C18 0.0275(14) 0.0278(14) 0.0337(14) -0.0038(11) -0.0159(11) -0.0091(11)
C19 0.0212(14) 0.0329(15) 0.0390(15) -0.0029(12) -0.0095(12) -0.0050(12)
C20 0.0375(16) 0.0315(15) 0.0263(13) -0.0030(11) -0.0114(12) -0.0090(13)
C21 0.0244(13) 0.0243(13) 0.0246(12) -0.0002(10) -0.0099(10) -0.0094(11)
C22 0.0454(18) 0.0370(16) 0.0340(15) 0.0075(12) -0.0221(14) -0.0149(14)
C23 0.0251(14) 0.0300(14) 0.0323(14) 0.0043(11) -0.0173(11) -0.0106(11)
C24 0.0265(14) 0.0307(14) 0.0265(13) 0.0006(10) -0.0119(11) -0.0129(11)
C25 0.0341(15) 0.0266(14) 0.0297(13) 0.0063(10) -0.0151(12) -0.0132(12)
C27 0.0307(15) 0.0507(18) 0.0266(13) 0.0072(12) -0.0090(12) -0.0237(14)
C28 0.0315(15) 0.0344(15) 0.0241(12) 0.0041(11) -0.0162(11) -0.0131(12)
C29 0.0258(13) 0.0303(14) 0.0230(12) -0.0005(10) -0.0126(10) -0.0104(11)
C30 0.0255(14) 0.0418(16) 0.0277(13) -0.0047(12) -0.0070(11) -0.0115(13)
C32 0.0189(13) 0.0336(15) 0.0318(14) -0.0058(11) -0.0099(11) -0.0046(11)
C33 0.0440(18) 0.0387(16) 0.0353(15) 0.0001(12) -0.0193(13) -0.0177(14)
C34 0.0340(15) 0.0363(16) 0.0360(15) 0.0106(12) -0.0158(12) -0.0199(13)
C36 0.0213(13) 0.0294(14) 0.0265(13) 0.0006(10) -0.0103(10) -0.0090(11)
C37 0.0293(15) 0.0469(17) 0.0385(15) 0.0062(13) -0.0226(12) -0.0176(13)
C38 0.0354(16) 0.0541(19) 0.0337(15) 0.0067(13) -0.0111(13) -0.0256(15)
C39 0.0399(18) 0.0505(19) 0.0366(16) 0.0076(13) -0.0115(13) -0.0257(15)
C40 0.0379(16) 0.0377(16) 0.0263(13) 0.0038(11) -0.0160(12) -0.0142(13)
C41 0.052(2) 0.0332(16) 0.059(2) -0.0019(14) -0.0301(16) -0.0186(15)
C42 0.0473(19) 0.0487(18) 0.0316(15) -0.0070(13) -0.0194(14) -0.0179(15)
C43 0.0405(19) 0.054(2) 0.068(2) 0.0136(17) -0.0368(17) -0.0169(16)
C44 0.0251(15) 0.0458(18) 0.0437(17) -0.0024(14) -0.0044(13) -0.0086(14)
C45 0.0320(16) 0.0347(16) 0.0421(16) 0.0026(12) -0.0232(13) -0.0064(13)
C46 0.0294(16) 0.0326(16) 0.0557(19) -0.0037(14) -0.0141(14) 0.0002(13)
C47 0.0463(19) 0.064(2) 0.0491(18) 0.0047(16) -0.0307(16) -0.0292(17)
C48 0.0379(18) 0.0370(17) 0.0402(17) -0.0090(13) -0.0034(14) 0.0005(14)
C49 0.053(2) 0.0366(17) 0.0293(15) -0.0077(12) -0.0095(14) -0.0084(15)
C50 0.0356(17) 0.066(2) 0.0237(14) -0.0095(13) -0.0053(12) -0.0240(16)
C51 0.0284(16) 0.070(2) 0.0473(18) 0.0041(16) -0.0204(14) -0.0243(16)
C52 0.080(3) 0.0441(19) 0.0384(18) -0.0079(14) -0.0268(18) -0.0227(19)
C53 0.079(3) 0.054(2) 0.0476(19) 0.0013(15) -0.0374(19) -0.037(2)

loop_
_atom_type_symbol
_atom_type_description
_atom_type_scat_dispersion_real
_atom_type_scat_dispersion_imag
_atom_type_scat_source
C C 0.0033 0.0016 'International Tables Vol C Tables 4.2.6.8 and 6.1.1.4'
H H 0.0000 0.0000 'International Tables Vol C Tables 4.2.6.8 and 6.1.1.4'
N N 0.0061 0.0033 'International Tables Vol C Tables 4.2.6.8 and 6.1.1.4'
Si Si 0.0817 0.0704 'International Tables Vol C Tables 4.2.6.8 and 6.1.1.4'
P P 0.1023 0.0942 'International Tables Vol C Tables 4.2.6.8 and 6.1.1.4'
Cl Cl 0.1484 0.1585 'International Tables Vol C Tables 4.2.6.8 and 6.1.1.4'
Ir Ir -1.4442 7.9887 'International Tables Vol C Tables 4.2.6.8 and 6.1.1.4'

loop_
_geom_angle_atom_site_label_1
_geom_angle_atom_site_label_2
_geom_angle_atom_site_label_3
_geom_angle
N1 Ir1 N2 78.05(8)
N1 Ir1 Si1 92.22(6)
N2 Ir1 Si1 95.10(5)
N1 Ir1 Cl1 171.85(6)
N2 Ir1 Cl1 95.14(6)
Si1 Ir1 Cl1 83.85(2)
N1 Ir1 P1 95.67(6)
N2 Ir1 P1 99.54(5)
Si1 Ir1 P1 164.52(2)
Cl1 Ir1 P1 89.84(2)
N1 Ir1 H1 96.1(11)
N2 Ir1 H1 172.5(11)
Si1 Ir1 H1 80.3(10)
Cl1 Ir1 H1 90.3(11)
P1 Ir1 H1 85.6(10)
C25 P1 C32 101.17(12)
C25 P1 C18 102.96(12)
C32 P1 C18 109.61(12)
C25 P1 Ir1 118.77(9)
C32 P1 Ir1 112.00(9)
C18 P1 Ir1 111.47(9)
C7 Si1 C6 101.57(11)
C7 Si1 C8 105.28(11)
C6 Si1 C8 105.96(11)
C7 Si1 Ir1 116.00(8)
C6 Si1 Ir1 110.52(7)
C8 Si1 Ir1 116.09(8)
C15 N1 C11 117.3(2)
C15 N1 Ir1 125.07(16)
C11 N1 Ir1 117.58(15)
C12 N2 C14 118.0(2)
C12 N2 Ir1 126.66(16)
C14 N2 Ir1 115.31(15)
C17 C6 C10 115.9(2)
C17 C6 Si1 120.64(19)
C10 C6 Si1 123.12(19)
C24 C7 C13 116.6(2)
C24 C7 Si1 123.99(19)
C13 C7 Si1 119.13(19)
C33 C8 C20 115.8(2)
C33 C8 Si1 122.3(2)
C20 C8 Si1 121.9(2)
C14 C9 C21 121.2(2)
C14 C9 H9A 119.4
C21 C9 H9A 119.4
C19 C10 C6 121.9(3)
C19 C10 H10A 119.1
C6 C10 H10A 119.1
N1 C11 C36 121.1(2)
N1 C11 C14 114.8(2)
C36 C11 C14 124.1(2)
N2 C12 C29 123.0(2)
N2 C12 H12A 118.5
C29 C12 H12A 118.5
C34 C13 C7 121.9(2)
C34 C13 H13A 119.1
C7 C13 H13A 119.1
N2 C14 C9 121.2(2)
N2 C14 C11 114.1(2)
C9 C14 C11 124.6(2)
N1 C15 C28 123.1(2)
N1 C15 H15A 118.5
C28 C15 H15A 118.5
C21 C16 C38 108.8(2)
C21 C16 C48 109.6(2)
C38 C16 C48 108.9(2)
C21 C16 C50 111.5(2)
C38 C16 C50 108.3(2)
C48 C16 C50 109.7(2)
C40 C17 C6 122.4(2)
C40 C17 H17A 118.8
C6 C17 H17A 118.8
C41 C18 C42 109.9(2)
C41 C18 P1 117.8(2)
C42 C18 P1 111.77(18)
C41 C18 H18A 105.4
C42 C18 H18A 105.4
P1 C18 H18A 105.4
C45 C19 C10 120.8(3)
C45 C19 H19A 119.6
C10 C19 H19A 119.6
C49 C20 C8 122.1(3)
C49 C20 H20A 119.0
C8 C20 H20A 119.0
C29 C21 C9 116.3(2)
C29 C21 C16 122.7(2)
C9 C21 C16 121.0(2)
C25 C22 H22A 109.5
C25 C22 H22B 109.5
H22A C22 H22B 109.5
C25 C22 H22C 109.5
H22A C22 H22C 109.5
H22B C22 H22C 109.5
C36 C23 C28 115.7(2)
C36 C23 C37 123.6(2)
C28 C23 C37 120.7(2)
C7 C24 C30 121.7(2)
C7 C24 H24A 119.1
C30 C24 H24A 119.1
C22 C25 C39 110.3(2)
C22 C25 P1 112.10(18)
C39 C25 P1 110.93(19)
C22 C25 H25A 107.8
C39 C25 H25A 107.8
P1 C25 H25A 107.8
C30 C27 C34 119.5(2)
C30 C27 H27A 120.2
C34 C27 H27A 120.2
C15 C28 C23 121.3(2)
C15 C28 H28A 119.4
C23 C28 H28A 119.4
C12 C29 C21 120.3(2)
C12 C29 H29A 119.8
C21 C29 H29A 119.8
C27 C30 C24 120.3(3)
C27 C30 H30A 119.8
C24 C30 H30A 119.8
C44 C32 C46 110.2(2)
C44 C32 P1 115.5(2)
C46 C32 P1 116.12(19)
C44 C32 H32A 104.5
C46 C32 H32A 104.5
P1 C32 H32A 104.5
C53 C33 C8 122.4(3)
C53 C33 H33A 118.8
C8 C33 H33A 118.8
C27 C34 C13 119.9(3)
C27 C34 H34A 120.1
C13 C34 H34A 120.1
C23 C36 C11 121.4(2)
C23 C36 H36A 119.3
C11 C36 H36A 119.3
C51 C37 C43 108.1(3)
C51 C37 C23 112.4(2)
C43 C37 C23 108.9(2)
C51 C37 C47 109.0(2)
C43 C37 C47 108.6(3)
C23 C37 C47 109.8(2)
C16 C38 H38A 109.5
C16 C38 H38B 109.5
H38A C38 H38B 109.5
C16 C38 H38C 109.5
H38A C38 H38C 109.5
H38B C38 H38C 109.5
C25 C39 H39A 109.5
C25 C39 H39B 109.5
H39A C39 H39B 109.5
C25 C39 H39C 109.5
H39A C39 H39C 109.5
H39B C39 H39C 109.5
C45 C40 C17 120.2(3)
C45 C40 H40A 119.9
C17 C40 H40A 119.9
C18 C41 H41A 109.5
C18 C41 H41B 109.5
H41A C41 H41B 109.5
C18 C41 H41C 109.5
H41A C41 H41C 109.5
H41B C41 H41C 109.5
C18 C42 H42A 109.5
C18 C42 H42B 109.5
H42A C42 H42B 109.5
C18 C42 H42C 109.5
H42A C42 H42C 109.5
H42B C42 H42C 109.5
C37 C43 H43A 109.5
C37 C43 H43B 109.5
H43A C43 H43B 109.5
C37 C43 H43C 109.5
H43A C43 H43C 109.5
H43B C43 H43C 109.5
C32 C44 H44A 109.5
C32 C44 H44B 109.5
H44A C44 H44B 109.5
C32 C44 H44C 109.5
H44A C44 H44C 109.5
H44B C44 H44C 109.5
C19 C45 C40 118.8(3)
C19 C45 H45A 120.6
C40 C45 H45A 120.6
C32 C46 H46A 109.5
C32 C46 H46B 109.5
H46A C46 H46B 109.5
C32 C46 H46C 109.5
H46A C46 H46C 109.5
H46B C46 H46C 109.5
C37 C47 H47A 109.5
C37 C47 H47B 109.5
H47A C47 H47B 109.5
C37 C47 H47C 109.5
H47A C47 H47C 109.5
H47B C47 H47C 109.5
C16 C48 H48A 109.5
C16 C48 H48B 109.5
H48A C48 H48B 109.5
C16 C48 H48C 109.5
H48A C48 H48C 109.5
H48B C48 H48C 109.5
C52 C49 C20 120.4(3)
C52 C49 H49A 119.8
C20 C49 H49A 119.8
C16 C50 H50A 109.5
C16 C50 H50B 109.5
H50A C50 H50B 109.5
C16 C50 H50C 109.5
H50A C50 H50C 109.5
H50B C50 H50C 109.5
C37 C51 H51A 109.5
C37 C51 H51B 109.5
H51A C51 H51B 109.5
C37 C51 H51C 109.5
H51A C51 H51C 109.5
H51B C51 H51C 109.5
C49 C52 C53 119.5(3)
C49 C52 H52A 120.3
C53 C52 H52A 120.3
C33 C53 C52 119.8(3)
C33 C53 H53A 120.1
C52 C53 H53A 120.1

loop_
_geom_bond_atom_site_label_1
_geom_bond_atom_site_label_2
_geom_bond_distance
Ir1 N1 2.027(2)
Ir1 N2 2.1123(19)
Ir1 Si1 2.3821(7)
Ir1 Cl1 2.3959(7)
Ir1 P1 2.4093(7)
Ir1 H1 1.55(3)
P1 C25 1.854(3)
P1 C32 1.860(3)
P1 C18 1.863(3)
Si1 C7 1.908(2)
Si1 C6 1.917(3)
Si1 C8 1.919(3)
N1 C15 1.353(3)
N1 C11 1.369(3)
N2 C12 1.341(3)
N2 C14 1.363(3)
C6 C17 1.392(3)
C6 C10 1.406(3)
C7 C24 1.390(4)
C7 C13 1.398(4)
C8 C33 1.400(4)
C8 C20 1.402(4)
C9 C14 1.385(3)
C9 C21 1.395(3)
C9 H9A 0.9300
C10 C19 1.384(4)
C10 H10A 0.9300
C11 C36 1.394(3)
C11 C14 1.474(3)
C12 C29 1.379(3)
C12 H12A 0.9300
C13 C34 1.393(3)
C13 H13A 0.9300
C15 C28 1.362(4)
C15 H15A 0.9300
C16 C21 1.521(3)
C16 C38 1.534(4)
C16 C48 1.536(4)
C16 C50 1.540(4)
C17 C40 1.389(4)
C17 H17A 0.9300
C18 C41 1.530(4)
C18 C42 1.532(4)
C18 H18A 0.9800
C19 C45 1.377(4)
C19 H19A 0.9300
C20 C49 1.387(4)
C20 H20A 0.9300
C21 C29 1.394(3)
C22 C25 1.529(4)
C22 H22A 0.9600
C22 H22B 0.9600
C22 H22C 0.9600
C23 C36 1.390(3)
C23 C28 1.398(4)
C23 C37 1.536(4)
C24 C30 1.393(3)
C24 H24A 0.9300
C25 C39 1.536(4)
C25 H25A 0.9800
C27 C30 1.374(4)
C27 C34 1.379(4)
C27 H27A 0.9300
C28 H28A 0.9300
C29 H29A 0.9300
C30 H30A 0.9300
C32 C44 1.528(4)
C32 C46 1.531(4)
C32 H32A 0.9800
C33 C53 1.385(4)
C33 H33A 0.9300
C34 H34A 0.9300
C36 H36A 0.9300
C37 C51 1.530(4)
C37 C43 1.533(4)
C37 C47 1.541(4)
C38 H38A 0.9600
C38 H38B 0.9600
C38 H38C 0.9600
C39 H39A 0.9600
C39 H39B 0.9600
C39 H39C 0.9600
C40 C45 1.382(4)
C40 H40A 0.9300
C41 H41A 0.9600
C41 H41B 0.9600
C41 H41C 0.9600
C42 H42A 0.9600
C42 H42B 0.9600
C42 H42C 0.9600
C43 H43A 0.9600
C43 H43B 0.9600
C43 H43C 0.9600
C44 H44A 0.9600
C44 H44B 0.9600
C44 H44C 0.9600
C45 H45A 0.9300
C46 H46A 0.9600
C46 H46B 0.9600
C46 H46C 0.9600
C47 H47A 0.9600
C47 H47B 0.9600
C47 H47C 0.9600
C48 H48A 0.9600
C48 H48B 0.9600
C48 H48C 0.9600
C49 C52 1.372(5)
C49 H49A 0.9300
C50 H50A 0.9600
C50 H50B 0.9600
C50 H50C 0.9600
C51 H51A 0.9600
C51 H51B 0.9600
C51 H51C 0.9600
C52 C53 1.386(5)
C52 H52A 0.9300
C53 H53A 0.9300

loop_
_geom_torsion_atom_site_label_1
_geom_torsion_atom_site_label_2
_geom_torsion_atom_site_label_3
_geom_torsion_atom_site_label_4
_geom_torsion
N1 Ir1 P1 C25 -90.34(11)
N2 Ir1 P1 C25 -11.54(11)
Si1 Ir1 P1 C25 149.36(12)
Cl1 Ir1 P1 C25 83.65(10)
N1 Ir1 P1 C32 152.27(11)
N2 Ir1 P1 C32 -128.94(11)
Si1 Ir1 P1 C32 31.96(13)
Cl1 Ir1 P1 C32 -33.75(9)
N1 Ir1 P1 C18 29.06(11)
N2 Ir1 P1 C18 107.86(11)
Si1 Ir1 P1 C18 -91.25(12)
Cl1 Ir1 P1 C18 -156.95(9)
N1 Ir1 Si1 C7 -126.16(10)
N2 Ir1 Si1 C7 155.64(10)
Cl1 Ir1 Si1 C7 61.00(9)
P1 Ir1 Si1 C7 -5.45(13)
N1 Ir1 Si1 C6 -11.27(10)
N2 Ir1 Si1 C6 -89.47(10)
Cl1 Ir1 Si1 C6 175.89(8)
P1 Ir1 Si1 C6 109.44(11)
N1 Ir1 Si1 C8 109.41(11)
N2 Ir1 Si1 C8 31.21(11)
Cl1 Ir1 Si1 C8 -63.43(10)
P1 Ir1 Si1 C8 -129.89(11)
N2 Ir1 N1 C15 175.8(2)
Si1 Ir1 N1 C15 81.06(19)
Cl1 Ir1 N1 C15 142.0(3)
P1 Ir1 N1 C15 -85.60(19)
N2 Ir1 N1 C11 -1.16(16)
Si1 Ir1 N1 C11 -95.91(16)
Cl1 Ir1 N1 C11 -35.0(5)
P1 Ir1 N1 C11 97.42(16)
N1 Ir1 N2 C12 -177.6(2)
Si1 Ir1 N2 C12 -86.4(2)
Cl1 Ir1 N2 C12 -2.1(2)
P1 Ir1 N2 C12 88.6(2)
N1 Ir1 N2 C14 -0.71(16)
Si1 Ir1 N2 C14 90.48(16)
Cl1 Ir1 N2 C14 174.74(16)
P1 Ir1 N2 C14 -94.55(16)
C7 Si1 C6 C17 25.4(2)
C8 Si1 C6 C17 135.15(19)
Ir1 Si1 C6 C17 -98.30(19)
C7 Si1 C6 C10 -162.0(2)
C8 Si1 C6 C10 -52.2(2)
Ir1 Si1 C6 C10 74.3(2)
C6 Si1 C7 C24 -116.8(2)
C8 Si1 C7 C24 132.9(2)
Ir1 Si1 C7 C24 3.1(2)
C6 Si1 C7 C13 57.3(2)
C8 Si1 C7 C13 -53.0(2)
Ir1 Si1 C7 C13 177.13(18)
C7 Si1 C8 C33 -11.6(3)
C6 Si1 C8 C33 -118.8(2)
Ir1 Si1 C8 C33 118.2(2)
C7 Si1 C8 C20 168.9(2)
C6 Si1 C8 C20 61.8(2)
Ir1 Si1 C8 C20 -61.3(2)
C17 C6 C10 C19 -0.1(4)
Si1 C6 C10 C19 -173.1(2)
C15 N1 C11 C36 4.5(3)
Ir1 N1 C11 C36 -178.27(18)
C15 N1 C11 C14 -174.5(2)
Ir1 N1 C11 C14 2.7(3)
C14 N2 C12 C29 -0.2(4)
Ir1 N2 C12 C29 176.64(18)
C24 C7 C13 C34 0.5(4)
Si1 C7 C13 C34 -174.0(2)
C12 N2 C14 C9 1.4(3)
Ir1 N2 C14 C9 -175.74(18)
C12 N2 C14 C11 179.5(2)
Ir1 N2 C14 C11 2.3(3)
C21 C9 C14 N2 -1.3(4)
C21 C9 C14 C11 -179.1(2)
N1 C11 C14 N2 -3.3(3)
C36 C11 C14 N2 177.8(2)
N1 C11 C14 C9 174.7(2)
C36 C11 C14 C9 -4.3(4)
C11 N1 C15 C28 -3.1(4)
Ir1 N1 C15 C28 179.88(19)
C10 C6 C17 C40 0.9(4)
Si1 C6 C17 C40 174.0(2)
C25 P1 C18 C41 -36.4(2)
C32 P1 C18 C41 70.6(2)
Ir1 P1 C18 C41 -164.83(19)
C25 P1 C18 C42 -165.2(2)
C32 P1 C18 C42 -58.1(2)
Ir1 P1 C18 C42 66.4(2)
C6 C10 C19 C45 -0.3(4)
C33 C8 C20 C49 1.5(4)
Si1 C8 C20 C49 -179.0(2)
C14 C9 C21 C29 -0.2(4)
C14 C9 C21 C16 -179.8(2)
C38 C16 C21 C29 -116.4(3)
C48 C16 C21 C29 124.6(3)
C50 C16 C21 C29 2.9(3)
C38 C16 C21 C9 63.2(3)
C48 C16 C21 C9 -55.8(3)
C50 C16 C21 C9 -177.5(2)
C13 C7 C24 C30 -1.8(4)
Si1 C7 C24 C30 172.4(2)
C32 P1 C25 C22 58.7(2)
C18 P1 C25 C22 172.1(2)
Ir1 P1 C25 C22 -64.3(2)
C32 P1 C25 C39 -177.5(2)
C18 P1 C25 C39 -64.2(2)
Ir1 P1 C25 C39 59.5(2)
N1 C15 C28 C23 -0.4(4)
C36 C23 C28 C15 2.4(4)
C37 C23 C28 C15 -178.3(2)
N2 C12 C29 C21 -1.3(4)
C9 C21 C29 C12 1.4(4)
C16 C21 C29 C12 -179.0(2)
C34 C27 C30 C24 -0.1(4)
C7 C24 C30 C27 1.7(4)
C25 P1 C32 C44 177.7(2)
C18 P1 C32 C44 69.4(2)
Ir1 P1 C32 C44 -54.8(2)
C25 P1 C32 C46 46.4(2)
C18 P1 C32 C46 -61.8(2)
Ir1 P1 C32 C46 173.95(19)
C20 C8 C33 C53 -2.1(4)
Si1 C8 C33 C53 178.4(2)
C30 C27 C34 C13 -1.2(4)
C7 C13 C34 C27 1.0(4)
C28 C23 C36 C11 -1.0(4)
C37 C23 C36 C11 179.8(2)
N1 C11 C36 C23 -2.5(4)
C14 C11 C36 C23 176.4(2)
C36 C23 C37 C51 -12.7(4)
C28 C23 C37 C51 168.1(3)
C36 C23 C37 C43 107.0(3)
C28 C23 C37 C43 -72.2(3)
C36 C23 C37 C47 -134.2(3)
C28 C23 C37 C47 46.6(3)
C6 C17 C40 C45 -1.3(4)
C10 C19 C45 C40 -0.1(4)
C17 C40 C45 C19 0.8(4)
C8 C20 C49 C52 0.0(5)
C20 C49 C52 C53 -1.0(5)
C8 C33 C53 C52 1.1(5)
C49 C52 C53 C33 0.5(5)
